data_1519972
loop_
_publ_author_name
'Callear, Samantha K.'
'Hursthouse, Michael B.'
'Threlfall, Terence L.'

_publ_section_title
;
 Tetrabutylammonium di(DL-tartrate) dihydrate
;
_journal_name_full 'Crystal Structure Report Archive'
_journal_page_first 576
_journal_year 2008
_chemical_formula_sum 'C24 H51 N O14'
_chemical_formula_weight 577.66
_chemical_name_systematic
;
Tetrabutylammonium di(DL-tartrate) dihydrate
;
_space_group_IT_number 2
_symmetry_cell_setting triclinic
_symmetry_space_group_name_Hall '-P 1'
_symmetry_space_group_name_H-M 'P -1'
_atom_sites_solution_hydrogens geom
_atom_sites_solution_primary direct
_atom_sites_solution_secondary difmap
_cell_angle_alpha 78.41(3)
_cell_angle_beta 78.45(3)
_cell_angle_gamma 89.86(3)
_cell_formula_units_Z 2
_cell_length_a 9.3454(19)
_cell_length_b 9.3736(19)
_cell_length_c 17.624(4)
_cell_measurement_reflns_used 3411
_cell_measurement_temperature 120(2)
_cell_measurement_theta_max 27.48
_cell_measurement_theta_min 2.91
_cell_volume 1480.6(6)
_computing_cell_refinement 'DENZO (Otwinowski & Minor, 1997) & COLLECT (Hooft, R.W.W., 1998)'
_computing_data_collection 'COLLECT (Hooft, R.W.W., 1998)'
_computing_data_reduction 'DENZO (Otwinowski & Minor, 1997) & COLLECT (Hooft, R.W.W., 1998)'
_computing_structure_refinement 'SHELXL-97 (Sheldrick, 1997)'
_diffrn_ambient_temperature 120(2)
_diffrn_detector_area_resol_mean 9.091
_diffrn_measured_fraction_theta_full 0.800
_diffrn_measured_fraction_theta_max 0.793
_diffrn_measurement_device_type 'Bruker-Nonius 95mm CCD camera on \k-goniostat'
_diffrn_measurement_method '\f & \w scans'
_diffrn_radiation_monochromator graphite
_diffrn_radiation_source 'Bruker-Nonius FR591 rotating anode'
_diffrn_radiation_type MoK\a
_diffrn_radiation_wavelength 0.71073
_diffrn_reflns_av_R_equivalents 0.1272
_diffrn_reflns_av_sigmaI/netI 0.2821
_diffrn_reflns_limit_h_max 11
_diffrn_reflns_limit_h_min -11
_diffrn_reflns_limit_k_max 10
_diffrn_reflns_limit_k_min -12
_diffrn_reflns_limit_l_max 22
_diffrn_reflns_limit_l_min -22
_diffrn_reflns_number 12188
_diffrn_reflns_theta_full 25.00
_diffrn_reflns_theta_max 27.48
_diffrn_reflns_theta_min 2.93
_exptl_absorpt_coefficient_mu 0.106
_exptl_absorpt_correction_T_max 0.9968
_exptl_absorpt_correction_T_min 0.9792
_exptl_absorpt_correction_type multi-scan
_exptl_absorpt_process_details 'SADABS V2.10 (Sheldrick, G.M., 2003)'
_exptl_crystal_colour colourless
_exptl_crystal_density_diffrn 1.296
_exptl_crystal_density_method 'not measured'
_exptl_crystal_description plate
_exptl_crystal_F_000 628
_exptl_crystal_size_max 0.20
_exptl_crystal_size_mid 0.12
_exptl_crystal_size_min 0.03
_refine_diff_density_max 0.546
_refine_diff_density_min -0.393
_refine_diff_density_rms 0.116
_refine_ls_extinction_coef 0.039(8)
_refine_ls_extinction_expression Fc^*^=kFc[1+0.001xFc^2^\l^3^/sin(2\q)]^-1/4^
_refine_ls_extinction_method SHELXL
_refine_ls_goodness_of_fit_ref 0.982
_refine_ls_hydrogen_treatment mixed
_refine_ls_matrix_type full
_refine_ls_number_parameters 382
_refine_ls_number_reflns 5375
_refine_ls_number_restraints 6
_refine_ls_restrained_S_all 0.981
_refine_ls_R_factor_all 0.2391
_refine_ls_R_factor_gt 0.1106
_refine_ls_shift/su_max 0.000
_refine_ls_shift/su_mean 0.000
_refine_ls_structure_factor_coef Fsqd
_refine_ls_weighting_details 'calc w=1/[\s^2^(Fo^2^)+(0.1278P)^2^+0.0000P] where P=(Fo^2^+2Fc^2^)/3'
_refine_ls_weighting_scheme calc
_refine_ls_wR_factor_gt 0.2479
_refine_ls_wR_factor_ref 0.2993
_reflns_number_gt 2266
_reflns_number_total 5375
_reflns_threshold_expression >2sigma(I)
_cod_data_source_file eCrystal-576.cif
_cod_data_source_block 04skc0003p1
_cod_depositor_comments
;
Citation :
Callear, Samantha K. and Hursthouse, Michael B. and 
Threlfall, Terence L. (2008) 
University of Southampton, Crystal Structure Report Archive. 
(doi:10.5258/ecrystals/576)

More at:
http://ecrystals.chem.soton.ac.uk/576/
;
_cod_original_cell_volume 1480.5(5)
_cod_original_sg_symbol_H-M P-1
_cod_database_code 1519972

loop_
_symmetry_equiv_pos_as_xyz
'x, y, z'
'-x, -y, -z'

loop_
_atom_site_label
_atom_site_type_symbol
_atom_site_fract_x
_atom_site_fract_y
_atom_site_fract_z
_atom_site_U_iso_or_equiv
_atom_site_adp_type
_atom_site_occupancy
_atom_site_symmetry_multiplicity
_atom_site_calc_flag
_atom_site_refinement_flags
_atom_site_disorder_assembly
_atom_site_disorder_group
C1 C 0.1627(7) 0.1766(6) -0.0116(3) 0.0221(13) Uani 1 1 d . . .
C2 C 0.3259(6) 0.2104(6) -0.0294(3) 0.0224(13) Uani 1 1 d . . .
H2 H 0.3460 0.3098 -0.0638 0.027 Uiso 1 1 calc R . .
C3 C 0.3795(6) 0.2097(6) 0.0478(3) 0.0224(13) Uani 1 1 d . . .
H3 H 0.3252 0.2864 0.0725 0.027 Uiso 1 1 calc R . .
C4 C 0.5383(7) 0.2522(6) 0.0330(3) 0.0261(14) Uani 1 1 d . . .
O1A O 0.1279(5) 0.0490(4) -0.0218(2) 0.0275(10) Uani 1 1 d . . .
H1 H 0.0366 0.0354 -0.0095 0.03(4) Uiso 0.50 1 calc PR . .
O1B O 0.0788(5) 0.2661(4) 0.0119(2) 0.0265(10) Uani 1 1 d . . .
O2 O 0.4082(5) 0.1081(4) -0.0693(2) 0.0271(10) Uani 1 1 d . . .
H2A H 0.3632 0.0853 -0.1022 0.041 Uiso 1 1 calc R . .
O3 O 0.3420(4) 0.0780(4) 0.1015(2) 0.0277(10) Uani 1 1 d . . .
H3A H 0.4089 0.0193 0.0940 0.042 Uiso 1 1 calc R . .
O4A O 0.5792(5) 0.3686(5) -0.0228(3) 0.0343(11) Uani 1 1 d . . .
H4 H 0.6635 0.3971 -0.0212 0.051 Uiso 1 1 calc R . .
O4B O 0.6210(5) 0.1865(4) 0.0722(3) 0.0340(11) Uani 1 1 d . . .
C21 C 0.1748(6) 0.8439(6) 0.4892(3) 0.0205(12) Uani 1 1 d . . .
O21A O 0.0486(5) 0.8877(4) 0.4800(2) 0.0282(10) Uani 1 1 d . . .
H21 H 0.0327 0.9652 0.4967 0.042 Uiso 0.50 1 calc PR . .
O21B O 0.2661(5) 0.9086(4) 0.5132(2) 0.0279(10) Uani 1 1 d . . .
C22 C 0.2081(7) 0.6930(6) 0.4716(3) 0.0243(13) Uani 1 1 d . . .
H22 H 0.3080 0.6981 0.4374 0.029 Uiso 1 1 calc R . .
O22 O 0.1078(5) 0.6436(4) 0.4316(2) 0.0268(10) Uani 1 1 d . . .
H22O H 0.0347 0.6960 0.4343 0.040 Uiso 1 1 calc R . .
C23 C 0.2084(7) 0.5839(6) 0.5500(3) 0.0243(13) Uani 1 1 d . . .
H23 H 0.2849 0.6199 0.5747 0.029 Uiso 1 1 calc R . .
O23 O 0.0759(5) 0.5780(4) 0.6030(2) 0.0289(10) Uani 1 1 d . . .
H23O H 0.0216 0.5111 0.5977 0.043 Uiso 1 1 calc R . .
C24 C 0.2516(7) 0.4315(6) 0.5347(4) 0.0259(14) Uani 1 1 d . . .
O24A O 0.3683(5) 0.4383(4) 0.4771(3) 0.0355(11) Uani 1 1 d . . .
H24O H 0.4109 0.3590 0.4833 0.053 Uiso 1 1 calc R . .
O24B O 0.1871(5) 0.3232(5) 0.5735(3) 0.0372(11) Uani 1 1 d . . .
C32A C 0.7642(6) 0.0097(6) 0.3035(3) 0.0221(12) Uani 1 1 d . . .
H32G H 0.7205 0.0715 0.3408 0.027 Uiso 1 1 calc R . .
H32H H 0.7925 -0.0817 0.3350 0.027 Uiso 1 1 calc R . .
C32B C 0.9759(6) -0.0058(5) 0.1939(3) 0.0175(12) Uani 1 1 d . . .
H32A H 1.0636 0.0493 0.1598 0.021 Uiso 1 1 calc R . .
H32B H 0.9090 -0.0222 0.1592 0.021 Uiso 1 1 calc R . .
C32C C 0.9988(6) 0.1182(6) 0.3045(3) 0.0231(13) Uani 1 1 d . . .
H32C H 1.0209 0.0241 0.3361 0.028 Uiso 1 1 calc R . .
H32D H 0.9443 0.1750 0.3418 0.028 Uiso 1 1 calc R . .
C32D C 0.8636(7) 0.2281(6) 0.1978(3) 0.0218(12) Uani 1 1 d . . .
H32E H 0.9549 0.2728 0.1621 0.026 Uiso 1 1 calc R . .
H32F H 0.7977 0.2032 0.1645 0.026 Uiso 1 1 calc R . .
C33A C 0.6491(6) -0.0270(6) 0.2599(3) 0.0216(12) Uani 1 1 d . . .
H33G H 0.6918 -0.0878 0.2219 0.026 Uiso 1 1 calc R . .
H33H H 0.6170 0.0640 0.2298 0.026 Uiso 1 1 calc R . .
C33B C 1.0223(7) -0.1535(6) 0.2340(3) 0.0268(14) Uani 1 1 d . . .
H33A H 1.0926 -0.1388 0.2672 0.032 Uiso 1 1 calc R . .
H33B H 0.9357 -0.2096 0.2688 0.032 Uiso 1 1 calc R . .
C33C C 1.1426(6) 0.2005(6) 0.2634(3) 0.0239(13) Uani 1 1 d . . .
H33C H 1.1973 0.1462 0.2249 0.029 Uiso 1 1 calc R . .
H33D H 1.1221 0.2972 0.2339 0.029 Uiso 1 1 calc R . .
C33D C 0.7927(7) 0.3378(6) 0.2426(3) 0.0235(13) Uani 1 1 d . . .
H33E H 0.8593 0.3657 0.2748 0.028 Uiso 1 1 calc R . .
H33F H 0.7021 0.2935 0.2791 0.028 Uiso 1 1 calc R . .
C34A C 0.5175(7) -0.1090(7) 0.3180(3) 0.0270(13) Uani 1 1 d . . .
H34C H 0.5493 -0.2012 0.3470 0.032 Uiso 1 1 calc R . .
H34D H 0.4769 -0.0493 0.3571 0.032 Uiso 1 1 calc R . .
C34B C 1.0923(7) -0.2384(6) 0.1726(3) 0.0285(14) Uani 1 1 d . . .
H34E H 1.1779 -0.1814 0.1374 0.034 Uiso 1 1 calc R . .
H34F H 1.0214 -0.2536 0.1399 0.034 Uiso 1 1 calc R . .
C34C C 1.2355(7) 0.2203(7) 0.3218(4) 0.0300(14) Uani 1 1 d . . .
H34A H 1.1808 0.2745 0.3604 0.036 Uiso 1 1 calc R . .
H34B H 1.2562 0.1236 0.3513 0.036 Uiso 1 1 calc R . .
C34D C 0.7560(7) 0.4732(6) 0.1879(3) 0.0257(13) Uani 1 1 d . . .
H34G H 0.8464 0.5161 0.1506 0.031 Uiso 1 1 calc R . .
H34H H 0.6878 0.4455 0.1564 0.031 Uiso 1 1 calc R . .
C35A C 0.4003(7) -0.1421(7) 0.2757(4) 0.0305(14) Uani 1 1 d . . .
H35D H 0.3694 -0.0509 0.2465 0.037 Uiso 1 1 calc R . .
H35E H 0.3164 -0.1921 0.3144 0.037 Uiso 1 1 calc R . .
H35F H 0.4390 -0.2048 0.2387 0.037 Uiso 1 1 calc R . .
C35B C 1.1416(8) -0.3867(6) 0.2117(4) 0.0354(16) Uani 1 1 d . . .
H35J H 1.2096 -0.3719 0.2454 0.043 Uiso 1 1 calc R . .
H35K H 1.1903 -0.4374 0.1707 0.043 Uiso 1 1 calc R . .
H35L H 1.0561 -0.4456 0.2441 0.043 Uiso 1 1 calc R . .
C35C C 1.3775(8) 0.3021(7) 0.2810(4) 0.0351(15) Uani 1 1 d . . .
H35G H 1.4358 0.2445 0.2462 0.042 Uiso 1 1 calc R . .
H35H H 1.4319 0.3191 0.3207 0.042 Uiso 1 1 calc R . .
H35I H 1.3574 0.3957 0.2495 0.042 Uiso 1 1 calc R . .
C35D C 0.6871(8) 0.5861(6) 0.2327(4) 0.0356(16) Uani 1 1 d . . .
H35A H 0.5921 0.5479 0.2653 0.043 Uiso 1 1 calc R . .
H35B H 0.6734 0.6749 0.1951 0.043 Uiso 1 1 calc R . .
H35C H 0.7511 0.6087 0.2668 0.043 Uiso 1 1 calc R . .
N31 N 0.9000(5) 0.0877(5) 0.2505(3) 0.0212(11) Uani 1 1 d . . .
O1W O 0.4537(5) 0.1762(4) 0.4649(3) 0.0309(10) Uani 1 1 d D . .
H11W H 0.381(3) 0.118(4) 0.484(3) 0.009(14) Uiso 1 1 d D . .
H12W H 0.529(3) 0.144(5) 0.477(3) 0.011 Uiso 1 1 d D . .
O2W O 0.1534(5) 0.5459(5) 0.0292(3) 0.0344(11) Uani 1 1 d D . .
H21W H 0.126(8) 0.478(5) 0.010(5) 0.06(3) Uiso 1 1 d D . .
H22W H 0.111(7) 0.622(4) 0.014(4) 0.031(18) Uiso 1 1 d D . .

loop_
_atom_site_aniso_label
_atom_site_aniso_U_11
_atom_site_aniso_U_22
_atom_site_aniso_U_33
_atom_site_aniso_U_23
_atom_site_aniso_U_13
_atom_site_aniso_U_12
C1 0.026(3) 0.017(3) 0.024(3) -0.002(2) -0.010(3) 0.001(3)
C2 0.023(3) 0.019(3) 0.022(3) 0.001(2) -0.001(2) 0.003(2)
C3 0.017(3) 0.019(3) 0.029(3) -0.004(2) -0.001(2) 0.000(2)
C4 0.028(4) 0.025(3) 0.029(3) -0.009(3) -0.011(3) 0.001(3)
O1A 0.021(3) 0.030(2) 0.034(2) -0.0112(19) -0.0078(19) -0.0047(18)
O1B 0.026(2) 0.022(2) 0.033(2) -0.0077(18) -0.0067(18) 0.0013(19)
O2 0.026(2) 0.033(2) 0.028(2) -0.0169(18) -0.0071(18) 0.0043(19)
O3 0.023(2) 0.028(2) 0.029(2) -0.0027(18) -0.0034(18) 0.0020(18)
O4A 0.023(2) 0.034(2) 0.043(3) 0.002(2) -0.009(2) -0.0079(19)
O4B 0.023(2) 0.033(2) 0.049(3) -0.003(2) -0.018(2) 0.0003(19)
C21 0.021(3) 0.021(3) 0.022(3) -0.005(2) -0.011(2) 0.001(2)
O21A 0.027(3) 0.025(2) 0.034(2) -0.0083(18) -0.0072(19) 0.0013(18)
O21B 0.030(2) 0.023(2) 0.031(2) -0.0040(18) -0.0098(19) -0.0044(18)
C22 0.019(3) 0.023(3) 0.027(3) -0.004(2) 0.001(2) 0.003(2)
O22 0.028(2) 0.023(2) 0.033(2) -0.0100(18) -0.0114(19) 0.0042(18)
C23 0.022(3) 0.024(3) 0.026(3) -0.006(2) -0.003(2) 0.000(3)
O23 0.036(3) 0.025(2) 0.026(2) -0.0075(18) -0.0022(19) 0.0000(19)
C24 0.022(3) 0.027(3) 0.032(3) -0.007(3) -0.013(3) 0.003(3)
O24A 0.037(3) 0.021(2) 0.047(3) -0.007(2) -0.003(2) 0.008(2)
O24B 0.038(3) 0.022(2) 0.043(3) 0.005(2) 0.000(2) 0.001(2)
C32A 0.020(3) 0.019(3) 0.021(3) 0.002(2) 0.005(2) -0.008(2)
C32B 0.016(3) 0.017(3) 0.021(3) -0.010(2) -0.002(2) 0.002(2)
C32C 0.018(3) 0.025(3) 0.026(3) -0.005(2) -0.003(2) 0.000(2)
C32D 0.025(3) 0.022(3) 0.019(3) -0.003(2) -0.007(2) 0.002(2)
C33A 0.022(3) 0.018(3) 0.025(3) -0.004(2) -0.005(2) 0.000(2)
C33B 0.025(3) 0.025(3) 0.027(3) -0.002(2) -0.001(3) 0.002(3)
C33C 0.022(3) 0.023(3) 0.028(3) -0.004(2) -0.007(2) -0.004(3)
C33D 0.024(3) 0.023(3) 0.023(3) -0.004(2) -0.004(2) -0.002(3)
C34A 0.025(3) 0.031(3) 0.023(3) 0.001(2) -0.006(2) -0.008(3)
C34B 0.034(4) 0.023(3) 0.028(3) -0.010(3) -0.001(3) 0.003(3)
C34C 0.017(3) 0.037(3) 0.039(3) -0.015(3) -0.009(3) 0.003(3)
C34D 0.028(3) 0.020(3) 0.030(3) -0.004(2) -0.009(3) 0.000(3)
C35A 0.022(3) 0.034(3) 0.035(3) -0.007(3) -0.005(3) 0.000(3)
C35B 0.037(4) 0.027(3) 0.043(4) -0.013(3) -0.004(3) 0.003(3)
C35C 0.031(4) 0.034(4) 0.042(4) -0.006(3) -0.012(3) 0.002(3)
C35D 0.047(4) 0.023(3) 0.038(3) -0.007(3) -0.009(3) 0.008(3)
N31 0.023(3) 0.020(2) 0.019(2) -0.0017(19) -0.002(2) 0.001(2)
O1W 0.024(3) 0.021(2) 0.049(3) -0.006(2) -0.012(2) 0.003(2)
O2W 0.027(3) 0.029(2) 0.051(3) -0.011(2) -0.015(2) 0.000(2)

loop_
_atom_type_symbol
_atom_type_description
_atom_type_scat_dispersion_real
_atom_type_scat_dispersion_imag
_atom_type_scat_source
C C 0.0033 0.0016 'International Tables Vol C Tables 4.2.6.8 and 6.1.1.4'
H H 0.0000 0.0000 'International Tables Vol C Tables 4.2.6.8 and 6.1.1.4'
N N 0.0061 0.0033 'International Tables Vol C Tables 4.2.6.8 and 6.1.1.4'
O O 0.0106 0.0060 'International Tables Vol C Tables 4.2.6.8 and 6.1.1.4'

loop_
_geom_angle_atom_site_label_1
_geom_angle_atom_site_label_2
_geom_angle_atom_site_label_3
_geom_angle
_geom_angle_site_symmetry_1
_geom_angle_site_symmetry_3
O1B C1 O1A 126.8(6) . .
O1B C1 C2 119.4(5) . .
O1A C1 C2 113.8(5) . .
O2 C2 C1 112.8(5) . .
O2 C2 C3 108.2(4) . .
C1 C2 C3 110.2(4) . .
O2 C2 H2 108.5 . .
C1 C2 H2 108.5 . .
C3 C2 H2 108.5 . .
O3 C3 C4 113.2(4) . .
O3 C3 C2 111.3(5) . .
C4 C3 C2 112.4(5) . .
O3 C3 H3 106.5 . .
C4 C3 H3 106.5 . .
C2 C3 H3 106.5 . .
O4B C4 O4A 123.3(6) . .
O4B C4 C3 122.2(6) . .
O4A C4 C3 114.5(5) . .
C1 O1A H1 109.5 . .
C2 O2 H2A 109.5 . .
C3 O3 H3A 109.5 . .
C4 O4A H4 109.5 . .
O21B C21 O21A 126.6(5) . .
O21B C21 C22 118.9(5) . .
O21A C21 C22 114.5(5) . .
C21 O21A H21 109.5 . .
O22 C22 C21 112.6(4) . .
O22 C22 C23 110.0(5) . .
C21 C22 C23 109.1(4) . .
O22 C22 H22 108.3 . .
C21 C22 H22 108.3 . .
C23 C22 H22 108.3 . .
C22 O22 H22O 109.5 . .
O23 C23 C24 111.7(5) . .
O23 C23 C22 111.9(4) . .
C24 C23 C22 111.1(5) . .
O23 C23 H23 107.3 . .
C24 C23 H23 107.3 . .
C22 C23 H23 107.3 . .
C23 O23 H23O 109.5 . .
O24B C24 O24A 126.1(5) . .
O24B C24 C23 121.8(5) . .
O24A C24 C23 112.0(5) . .
C24 O24A H24O 109.5 . .
N31 C32A C33A 114.4(4) . .
N31 C32A H32G 108.7 . .
C33A C32A H32G 108.7 . .
N31 C32A H32H 108.7 . .
C33A C32A H32H 108.7 . .
H32G C32A H32H 107.6 . .
N31 C32B C33B 114.8(4) . .
N31 C32B H32A 108.6 . .
C33B C32B H32A 108.6 . .
N31 C32B H32B 108.6 . .
C33B C32B H32B 108.6 . .
H32A C32B H32B 107.5 . .
N31 C32C C33C 115.8(4) . .
N31 C32C H32C 108.3 . .
C33C C32C H32C 108.3 . .
N31 C32C H32D 108.3 . .
C33C C32C H32D 108.3 . .
H32C C32C H32D 107.4 . .
C33D C32D N31 114.0(4) . .
C33D C32D H32E 108.8 . .
N31 C32D H32E 108.8 . .
C33D C32D H32F 108.8 . .
N31 C32D H32F 108.8 . .
H32E C32D H32F 107.7 . .
C32A C33A C34A 110.8(4) . .
C32A C33A H33G 109.5 . .
C34A C33A H33G 109.5 . .
C32A C33A H33H 109.5 . .
C34A C33A H33H 109.5 . .
H33G C33A H33H 108.1 . .
C34B C33B C32B 110.4(4) . .
C34B C33B H33A 109.6 . .
C32B C33B H33A 109.6 . .
C34B C33B H33B 109.6 . .
C32B C33B H33B 109.6 . .
H33A C33B H33B 108.1 . .
C34C C33C C32C 111.8(5) . .
C34C C33C H33C 109.3 . .
C32C C33C H33C 109.3 . .
C34C C33C H33D 109.3 . .
C32C C33C H33D 109.3 . .
H33C C33C H33D 107.9 . .
C32D C33D C34D 111.9(4) . .
C32D C33D H33E 109.2 . .
C34D C33D H33E 109.2 . .
C32D C33D H33F 109.2 . .
C34D C33D H33F 109.2 . .
H33E C33D H33F 107.9 . .
C35A C34A C33A 111.3(5) . .
C35A C34A H34C 109.4 . .
C33A C34A H34C 109.4 . .
C35A C34A H34D 109.4 . .
C33A C34A H34D 109.4 . .
H34C C34A H34D 108.0 . .
C33B C34B C35B 111.2(5) . .
C33B C34B H34E 109.4 . .
C35B C34B H34E 109.4 . .
C33B C34B H34F 109.4 . .
C35B C34B H34F 109.4 . .
H34E C34B H34F 108.0 . .
C35C C34C C33C 111.6(5) . .
C35C C34C H34A 109.3 . .
C33C C34C H34A 109.3 . .
C35C C34C H34B 109.3 . .
C33C C34C H34B 109.3 . .
H34A C34C H34B 108.0 . .
C35D C34D C33D 112.2(5) . .
C35D C34D H34G 109.2 . .
C33D C34D H34G 109.2 . .
C35D C34D H34H 109.2 . .
C33D C34D H34H 109.2 . .
H34G C34D H34H 107.9 . .
C34A C35A H35D 109.5 . .
C34A C35A H35E 109.5 . .
H35D C35A H35E 109.5 . .
C34A C35A H35F 109.5 . .
H35D C35A H35F 109.5 . .
H35E C35A H35F 109.5 . .
C34B C35B H35J 109.5 . .
C34B C35B H35K 109.5 . .
H35J C35B H35K 109.5 . .
C34B C35B H35L 109.5 . .
H35J C35B H35L 109.5 . .
H35K C35B H35L 109.5 . .
C34C C35C H35G 109.5 . .
C34C C35C H35H 109.5 . .
H35G C35C H35H 109.5 . .
C34C C35C H35I 109.5 . .
H35G C35C H35I 109.5 . .
H35H C35C H35I 109.5 . .
C34D C35D H35A 109.5 . .
C34D C35D H35B 109.5 . .
H35A C35D H35B 109.5 . .
C34D C35D H35C 109.5 . .
H35A C35D H35C 109.5 . .
H35B C35D H35C 109.5 . .
C32A N31 C32C 106.6(4) . .
C32A N31 C32B 110.9(4) . .
C32C N31 C32B 110.8(4) . .
C32A N31 C32D 111.5(4) . .
C32C N31 C32D 111.6(4) . .
C32B N31 C32D 105.6(4) . .
H11W O1W H12W 113(3) . .
H21W O2W H22W 109(3) . .

loop_
_geom_bond_atom_site_label_1
_geom_bond_atom_site_label_2
_geom_bond_distance
_geom_bond_site_symmetry_2
C1 O1B 1.223(7) .
C1 O1A 1.296(7) .
C1 C2 1.515(9) .
C2 O2 1.434(7) .
C2 C3 1.540(8) .
C2 H2 1.0000 .
C3 O3 1.393(7) .
C3 C4 1.496(9) .
C3 H3 1.0000 .
C4 O4B 1.223(7) .
C4 O4A 1.313(7) .
O1A H1 0.8400 .
O2 H2A 0.8400 .
O3 H3A 0.8400 .
O4A H4 0.8400 .
C21 O21B 1.235(7) .
C21 O21A 1.278(7) .
C21 C22 1.526(8) .
O21A H21 0.8400 .
C22 O22 1.409(7) .
C22 C23 1.546(8) .
C22 H22 1.0000 .
O22 H22O 0.8400 .
C23 O23 1.387(7) .
C23 C24 1.544(8) .
C23 H23 1.0000 .
O23 H23O 0.8400 .
C24 O24B 1.192(7) .
C24 O24A 1.324(8) .
O24A H24O 0.8400 .
C32A N31 1.507(7) .
C32A C33A 1.517(8) .
C32A H32G 0.9900 .
C32A H32H 0.9900 .
C32B N31 1.527(6) .
C32B C33B 1.527(7) .
C32B H32A 0.9900 .
C32B H32B 0.9900 .
C32C N31 1.517(7) .
C32C C33C 1.521(8) .
C32C H32C 0.9900 .
C32C H32D 0.9900 .
C32D C33D 1.494(7) .
C32D N31 1.531(6) .
C32D H32E 0.9900 .
C32D H32F 0.9900 .
C33A C34A 1.528(8) .
C33A H33G 0.9900 .
C33A H33H 0.9900 .
C33B C34B 1.514(8) .
C33B H33A 0.9900 .
C33B H33B 0.9900 .
C33C C34C 1.511(8) .
C33C H33C 0.9900 .
C33C H33D 0.9900 .
C33D C34D 1.515(7) .
C33D H33E 0.9900 .
C33D H33F 0.9900 .
C34A C35A 1.507(8) .
C34A H34C 0.9900 .
C34A H34D 0.9900 .
C34B C35B 1.536(8) .
C34B H34E 0.9900 .
C34B H34F 0.9900 .
C34C C35C 1.506(9) .
C34C H34A 0.9900 .
C34C H34B 0.9900 .
C34D C35D 1.513(8) .
C34D H34G 0.9900 .
C34D H34H 0.9900 .
C35A H35D 0.9800 .
C35A H35E 0.9800 .
C35A H35F 0.9800 .
C35B H35J 0.9800 .
C35B H35K 0.9800 .
C35B H35L 0.9800 .
C35C H35G 0.9800 .
C35C H35H 0.9800 .
C35C H35I 0.9800 .
C35D H35A 0.9800 .
C35D H35B 0.9800 .
C35D H35C 0.9800 .
O1W H11W 0.838(19) .
O1W H12W 0.816(19) .
O2W H21W 0.84(2) .
O2W H22W 0.836(19) .

loop_
_geom_hbond_atom_site_label_D
_geom_hbond_atom_site_label_H
_geom_hbond_atom_site_label_A
_geom_hbond_distance_DH
_geom_hbond_distance_HA
_geom_hbond_distance_DA
_geom_hbond_angle_DHA
_geom_hbond_site_symmetry_A
O24A H24O O1W 0.84 1.84 2.617(5) 154.3 .
O2W H21W O1B 0.84(2) 2.03(3) 2.806(6) 153(6) .
O2 H2A O4B 0.84 2.51 2.787(6) 100.7 2_655
O4A H4 O2W 0.84 1.76 2.600(6) 173.4 2_665
O21A H21 O21A 0.84 1.66 2.468(7) 161.4 2_576
O22 H22O O24B 0.84 2.11 2.791(6) 137.3 2_566
O23 H23O O22 0.84 2.10 2.931(6) 172.5 2_566
O1W H11W O21B 0.838(19) 2.16(3) 2.943(6) 155(5) 1_545
O1W H12W O21B 0.816(19) 2.01(2) 2.812(6) 168(5) 2_666
O2W H22W O1B 0.836(19) 2.14(4) 2.905(6) 152(6) 2_565
